data_7130980
loop_
_publ_author_name
'Nguyen, Thanh Binh'
'Retailleau, Pascal'

_publ_section_title
;
 Direct access to thieno[3,4-b]thiophenes via elemental sulfur-promoted
 sulfurative tetramerization of acetophenones
;
_journal_name_full 'Chemical Communications'
_journal_paper_doi 10.1039/D2CC05539B
_journal_year 2022
_chemical_formula_moiety 'C32 H20 O2 S2'
_chemical_formula_sum 'C32 H20 O2 S2'
_chemical_formula_weight 500.60
_chemical_name_systematic
;
'(3,6-diphenylthieno[3,4-b]thiophene-2,4-diyl)bis(phenylmethanone)'
;
_space_group_crystal_system monoclinic
_space_group_IT_number 14
_space_group_name_Hall '-P 2ybc'
_space_group_name_H-M_alt 'P 1 21/c 1'
_atom_sites_solution_hydrogens geom
_atom_sites_solution_primary other
_atom_sites_solution_secondary difmap
_audit_creation_date 2022-08-02
_audit_creation_method
;
Olex2 1.5-ac5-024
(compiled 2022.04.12 svn.rca3783a0 for Rigaku Oxford Diffraction, GUI svn.r6498)
;
_audit_update_record
;
2022-08-02 deposited with the CCDC.	2022-11-08 downloaded from the CCDC.
;
_cell_angle_alpha 90
_cell_angle_beta 104.435(5)
_cell_angle_gamma 90
_cell_formula_units_Z 4
_cell_length_a 12.0865(6)
_cell_length_b 12.4636(6)
_cell_length_c 17.3007(8)
_cell_measurement_reflns_used 9144
_cell_measurement_temperature 293(2)
_cell_measurement_theta_max 29.0020
_cell_measurement_theta_min 2.4970
_cell_volume 2523.9(2)
_computing_cell_refinement 'CrysAlisPro 1.171.41.122a (Rigaku OD, 2021)'
_computing_data_collection 'CrysAlisPro 1.171.41.122a (Rigaku OD, 2021)'
_computing_data_reduction 'CrysAlisPro 1.171.41.122a (Rigaku OD, 2021)'
_computing_molecular_graphics 'Olex2 1.5-ac5-024 (Dolomanov et al., 2009)'
_computing_publication_material 'Olex2 1.5-ac5-024 (Dolomanov et al., 2009)'
_computing_structure_refinement 'SHELXL 2018/3 (Sheldrick, 2015)'
_computing_structure_solution 'SHELXT 2018/2 (Sheldrick, 2018)'
_diffrn_ambient_temperature 293(2)
_diffrn_detector 'Hybrid Pixel Array Detector'
_diffrn_detector_area_resol_mean 5.8140
_diffrn_measured_fraction_theta_full 0.999
_diffrn_measured_fraction_theta_max 0.990
_diffrn_measurement_details
;
List of Runs (angles in degrees, time in seconds):

  # Type    Start    End  Width  t~exp~   \w     \q     \k     \f   Frames
#--------------------------------------------------------------------------
  1  \w     -4.00  55.00   0.50   17.50    --    1.00  37.00  53.00  118
  2  \w      3.00  28.00   0.50   17.50    --   -1.30  37.00  53.00   50
  3  \w     47.00  73.00   0.50   17.50    --    1.00  38.00   0.00   52
  4  \w    -28.00  72.00   0.50   17.50    --    1.00  57.00 -90.00  200
  5  \w     32.00  86.00   0.50   17.50    --    1.00  57.00-180.00  108
  6  \w    -28.00  31.00   0.50   17.50    --    1.00  57.00   0.00  118
  7  \w    -33.00  20.00   0.50   17.50    --   -1.30  38.00-180.00  106
;
_diffrn_measurement_device 'four-circle diffractometer'
_diffrn_measurement_device_type 'XtaLAB AFC12 (RINC): Kappa single'
_diffrn_measurement_method '\w scans'
_diffrn_orient_matrix_type 'CrysAlisPro convention (1999,Acta A55,543-557)'
_diffrn_orient_matrix_UB_11 0.0187004000
_diffrn_orient_matrix_UB_12 -0.0242243000
_diffrn_orient_matrix_UB_13 0.0381337000
_diffrn_orient_matrix_UB_21 0.0575208000
_diffrn_orient_matrix_UB_22 0.0110770000
_diffrn_orient_matrix_UB_23 -0.0001181000
_diffrn_orient_matrix_UB_31 -0.0036651000
_diffrn_orient_matrix_UB_32 0.0502792000
_diffrn_orient_matrix_UB_33 0.0184015000
_diffrn_radiation_monochromator mirror
_diffrn_radiation_probe x-ray
_diffrn_radiation_type 'Mo K\a'
_diffrn_radiation_wavelength 0.71073
_diffrn_reflns_av_R_equivalents 0.0360
_diffrn_reflns_av_unetI/netI 0.0245
_diffrn_reflns_Laue_measured_fraction_full 0.999
_diffrn_reflns_Laue_measured_fraction_max 0.990
_diffrn_reflns_limit_h_max 15
_diffrn_reflns_limit_h_min -15
_diffrn_reflns_limit_k_max 15
_diffrn_reflns_limit_k_min -15
_diffrn_reflns_limit_l_max 21
_diffrn_reflns_limit_l_min -22
_diffrn_reflns_number 34392
_diffrn_reflns_point_group_measured_fraction_full 0.999
_diffrn_reflns_point_group_measured_fraction_max 0.990
_diffrn_reflns_theta_full 25.242
_diffrn_reflns_theta_max 27.102
_diffrn_reflns_theta_min 2.387
_diffrn_source 'micro-focus sealed X-ray tube'
_diffrn_source_type 'Rigaku (Mo) X-ray Source'
_exptl_absorpt_coefficient_mu 0.239
_exptl_absorpt_correction_T_max 1.000
_exptl_absorpt_correction_T_min 0.406
_exptl_absorpt_correction_type gaussian
_exptl_absorpt_process_details
;
CrysAlisPro 1.171.41.122a (Rigaku Oxford Diffraction, 2021)
Numerical absorption correction based on gaussian integration over
a multifaceted crystal model
Empirical absorption correction using spherical harmonics,
implemented in SCALE3 ABSPACK scaling algorithm.
;
_exptl_crystal_colour yellow
_exptl_crystal_density_diffrn 1.317
_exptl_crystal_description 'diamond-like tab'
_exptl_crystal_F_000 1040
_exptl_crystal_size_max 0.3
_exptl_crystal_size_mid 0.21
_exptl_crystal_size_min 0.04
_refine_diff_density_max 0.389
_refine_diff_density_min -0.307
_refine_diff_density_rms 0.036
_refine_ls_extinction_method none
_refine_ls_goodness_of_fit_ref 1.014
_refine_ls_hydrogen_treatment constr
_refine_ls_matrix_type full
_refine_ls_number_parameters 325
_refine_ls_number_reflns 5513
_refine_ls_number_restraints 0
_refine_ls_restrained_S_all 1.014
_refine_ls_R_factor_all 0.0588
_refine_ls_R_factor_gt 0.0434
_refine_ls_shift/su_max 0.000
_refine_ls_shift/su_mean 0.000
_refine_ls_structure_factor_coef Fsqd
_refine_ls_weighting_details 'w=1/[\s^2^(Fo^2^)+(0.0489P)^2^+0.9654P] where P=(Fo^2^+2Fc^2^)/3'
_refine_ls_weighting_scheme calc
_refine_ls_wR_factor_gt 0.1075
_refine_ls_wR_factor_ref 0.1166
_reflns_Friedel_coverage 0.000
_reflns_number_gt 4286
_reflns_number_total 5513
_reflns_threshold_expression 'I > 2\s(I)'
_cod_data_source_file d2cc05539b2.cif
_cod_data_source_block B14502
_cod_database_code 7130980
_shelx_shelxl_version_number 2018/3
_chemical_oxdiff_formula 'C32 H20 O2 S2'
_shelx_space_group_comment
;
The symmetry employed for this shelxl refinement is uniquely defined
by the following loop, which should always be used as a source of
symmetry information in preference to the above space-group names.
They are only intended as comments.
;
_shelx_estimated_absorpt_t_max 0.990
_shelx_estimated_absorpt_t_min 0.932
_olex2_refinement_description
;
1. Fixed Uiso
 At 1.2 times of:
  All C(H) groups
2.a Aromatic/amide H refined with riding coordinates:
 C15(H15), C9(H9), C26(H26), C28(H28), C19(H19), C25(H25), C29(H29), C16(H16),
 C32(H32), C22(H22), C24(H24), C30(H30), C17(H17), C18(H18), C10(H10), C23(H23),
  C13(H13), C31(H31), C12(H12), C11(H11)
;
_olex2_submission_special_instructions 'No special instructions were received'
_oxdiff_exptl_absorpt_empirical_details
;
Empirical correction (ABSPACK) includes:
- Absorption correction using spherical harmonics
- Frame scaling
;
_oxdiff_exptl_absorpt_empirical_full_max 1.221
_oxdiff_exptl_absorpt_empirical_full_min 0.635

loop_
_space_group_symop_operation_xyz
'x, y, z'
'-x, y+1/2, -z+1/2'
'-x, -y, -z'
'x, -y-1/2, z-1/2'

loop_
_atom_site_label
_atom_site_type_symbol
_atom_site_fract_x
_atom_site_fract_y
_atom_site_fract_z
_atom_site_U_iso_or_equiv
_atom_site_adp_type
_atom_site_occupancy
_atom_site_site_symmetry_order
_atom_site_calc_flag
_atom_site_refinement_flags_posn
_atom_site_refinement_flags_adp
_atom_site_refinement_flags_occupancy
_atom_site_disorder_assembly
_atom_site_disorder_group
S1 S 0.45194(4) 0.33043(4) 0.45203(3) 0.05577(15) Uani 1 1 d . . . . .
S2 S 0.21967(5) 0.37882(4) 0.59641(3) 0.05897(15) Uani 1 1 d . . . . .
O1 O 0.70541(16) 0.37670(13) 0.45728(11) 0.0879(6) Uani 1 1 d . . . . .
O2 O 0.30171(17) 0.37711(16) 0.76610(10) 0.0943(6) Uani 1 1 d . . . . .
C4 C 0.36637(16) 0.35074(14) 0.51828(10) 0.0483(4) Uani 1 1 d . . . . .
C3 C 0.43258(16) 0.36810(13) 0.59795(10) 0.0470(4) Uani 1 1 d . . . . .
C14 C 0.64702(16) 0.36356(14) 0.67738(11) 0.0484(4) Uani 1 1 d . . . . .
C2 C 0.55421(16) 0.35667(13) 0.60436(10) 0.0471(4) Uani 1 1 d . . . . .
C27 C 0.15984(17) 0.34345(15) 0.43205(12) 0.0538(4) Uani 1 1 d . . . . .
C1 C 0.57343(16) 0.33709(14) 0.53103(11) 0.0501(4) Uani 1 1 d . . . . .
C8 C 0.76027(16) 0.23087(17) 0.54469(11) 0.0553(5) Uani 1 1 d . . . . .
C5 C 0.25005(17) 0.35535(15) 0.50614(11) 0.0514(4) Uani 1 1 d . . . . .
C21 C 0.46973(18) 0.47692(15) 0.78087(11) 0.0553(5) Uani 1 1 d . . . . .
C6 C 0.36066(17) 0.38829(14) 0.64862(11) 0.0527(4) Uani 1 1 d . . . . .
C7 C 0.68442(17) 0.32050(15) 0.50893(12) 0.0547(5) Uani 1 1 d . . . . .
C15 C 0.64470(17) 0.30376(17) 0.74474(12) 0.0577(5) Uani 1 1 d . . . . .
H15 H 0.583504 0.258124 0.743817 0.069 Uiso 1 1 calc R U . . .
C20 C 0.37496(19) 0.41074(16) 0.73462(12) 0.0607(5) Uani 1 1 d . . . . .
C9 C 0.72276(18) 0.14710(17) 0.58424(12) 0.0592(5) Uani 1 1 d . . . . .
H9 H 0.650580 0.150534 0.594006 0.071 Uiso 1 1 calc R U . . .
C26 C 0.52738(19) 0.55024(15) 0.74515(12) 0.0580(5) Uani 1 1 d . . . . .
H26 H 0.507426 0.558235 0.689963 0.070 Uiso 1 1 calc R U . . .
C28 C 0.17521(18) 0.27773(18) 0.37111(13) 0.0641(5) Uani 1 1 d . . . . .
H28 H 0.243368 0.240206 0.377281 0.077 Uiso 1 1 calc R U . . .
C19 C 0.74070(18) 0.42945(17) 0.68032(13) 0.0617(5) Uani 1 1 d . . . . .
H19 H 0.744707 0.469041 0.635532 0.074 Uiso 1 1 calc R U . . .
C25 C 0.6141(2) 0.61131(17) 0.79104(16) 0.0725(6) Uani 1 1 d . . . . .
H25 H 0.652841 0.660173 0.766754 0.087 Uiso 1 1 calc R U . . .
C29 C 0.0909(2) 0.2672(2) 0.30146(14) 0.0762(6) Uani 1 1 d . . . . .
H29 H 0.102830 0.222992 0.260976 0.091 Uiso 1 1 calc R U . . .
C16 C 0.7319(2) 0.3115(2) 0.81259(13) 0.0740(6) Uani 1 1 d . . . . .
H16 H 0.729939 0.270632 0.857214 0.089 Uiso 1 1 calc R U . . .
C32 C 0.0574(2) 0.3988(2) 0.41987(15) 0.0750(6) Uani 1 1 d . . . . .
H32 H 0.045404 0.444618 0.459411 0.090 Uiso 1 1 calc R U . . .
C22 C 0.4992(2) 0.46738(19) 0.86387(13) 0.0718(6) Uani 1 1 d . . . . .
H22 H 0.460320 0.419234 0.888610 0.086 Uiso 1 1 calc R U . . .
C24 C 0.6435(2) 0.6003(2) 0.87246(17) 0.0811(7) Uani 1 1 d . . . . .
H24 H 0.702764 0.641206 0.903163 0.097 Uiso 1 1 calc R U . . .
C30 C -0.0099(2) 0.3209(2) 0.29136(16) 0.0819(7) Uani 1 1 d . . . . .
H30 H -0.067100 0.312564 0.244568 0.098 Uiso 1 1 calc R U . . .
C17 C 0.8220(2) 0.3792(2) 0.81479(16) 0.0834(7) Uani 1 1 d . . . . .
H17 H 0.879685 0.386034 0.861463 0.100 Uiso 1 1 calc R U . . .
C18 C 0.8272(2) 0.4367(2) 0.74839(16) 0.0793(7) Uani 1 1 d . . . . .
H18 H 0.889581 0.480896 0.749530 0.095 Uiso 1 1 calc R U . . .
C10 C 0.7908(2) 0.0587(2) 0.60934(14) 0.0813(7) Uani 1 1 d . . . . .
H10 H 0.764192 0.002568 0.635205 0.098 Uiso 1 1 calc R U . . .
C23 C 0.5857(2) 0.5290(2) 0.90903(15) 0.0838(7) Uani 1 1 d . . . . .
H23 H 0.605216 0.522614 0.964332 0.101 Uiso 1 1 calc R U . . .
C13 C 0.8697(2) 0.2256(3) 0.53230(15) 0.0859(8) Uani 1 1 d . . . . .
H13 H 0.897091 0.281291 0.506473 0.103 Uiso 1 1 calc R U . . .
C31 C -0.0263(2) 0.3872(2) 0.35061(18) 0.0895(8) Uani 1 1 d . . . . .
H31 H -0.094697 0.424503 0.343802 0.107 Uiso 1 1 calc R U . . .
C12 C 0.9374(2) 0.1368(4) 0.5587(2) 0.1131(12) Uani 1 1 d . . . . .
H12 H 1.010770 0.133322 0.551050 0.136 Uiso 1 1 calc R U . . .
C11 C 0.8971(3) 0.0539(3) 0.59615(18) 0.1086(11) Uani 1 1 d . . . . .
H11 H 0.942680 -0.006089 0.612610 0.130 Uiso 1 1 calc R U . . .

loop_
_atom_site_aniso_label
_atom_site_aniso_U_11
_atom_site_aniso_U_22
_atom_site_aniso_U_33
_atom_site_aniso_U_23
_atom_site_aniso_U_13
_atom_site_aniso_U_12
S1 0.0644(3) 0.0632(3) 0.0472(3) 0.0025(2) 0.0279(2) 0.0085(2)
S2 0.0656(3) 0.0596(3) 0.0622(3) -0.0048(2) 0.0357(2) -0.0008(2)
O1 0.1156(14) 0.0704(10) 0.1060(13) 0.0247(9) 0.0809(12) 0.0154(9)
O2 0.1180(14) 0.1124(14) 0.0749(10) -0.0243(10) 0.0665(10) -0.0475(11)
C4 0.0611(11) 0.0420(9) 0.0480(9) 0.0019(7) 0.0255(8) 0.0034(8)
C3 0.0616(11) 0.0368(8) 0.0502(9) 0.0016(7) 0.0281(8) -0.0013(8)
C14 0.0556(10) 0.0440(9) 0.0512(10) -0.0025(7) 0.0240(8) -0.0026(8)
C2 0.0595(10) 0.0378(9) 0.0499(9) 0.0024(7) 0.0251(8) -0.0030(8)
C27 0.0547(11) 0.0496(10) 0.0614(11) 0.0053(8) 0.0228(9) 0.0011(8)
C1 0.0609(11) 0.0449(9) 0.0510(10) 0.0044(8) 0.0261(8) 0.0022(8)
C8 0.0509(10) 0.0667(12) 0.0504(10) -0.0095(9) 0.0167(8) -0.0008(9)
C5 0.0600(11) 0.0454(10) 0.0557(10) 0.0009(8) 0.0274(9) 0.0029(8)
C21 0.0762(13) 0.0453(10) 0.0529(10) -0.0019(8) 0.0320(9) 0.0040(9)
C6 0.0694(12) 0.0435(9) 0.0548(10) -0.0026(8) 0.0336(9) -0.0034(8)
C7 0.0666(12) 0.0506(10) 0.0569(11) -0.0030(8) 0.0340(9) -0.0026(9)
C15 0.0577(11) 0.0627(12) 0.0567(11) 0.0049(9) 0.0216(9) -0.0087(9)
C20 0.0835(14) 0.0537(11) 0.0572(11) -0.0043(9) 0.0407(11) -0.0080(10)
C9 0.0612(12) 0.0587(12) 0.0559(11) -0.0018(9) 0.0109(9) 0.0034(9)
C26 0.0808(14) 0.0411(10) 0.0594(11) -0.0014(8) 0.0311(10) 0.0016(9)
C28 0.0578(12) 0.0695(14) 0.0662(13) -0.0045(10) 0.0174(10) 0.0099(10)
C19 0.0685(13) 0.0543(11) 0.0706(13) -0.0027(9) 0.0327(11) -0.0114(10)
C25 0.0874(16) 0.0462(11) 0.0919(17) -0.0098(11) 0.0373(13) -0.0036(11)
C29 0.0716(14) 0.0918(17) 0.0658(14) -0.0079(12) 0.0181(11) 0.0032(13)
C16 0.0713(14) 0.0930(18) 0.0579(12) 0.0138(11) 0.0163(11) -0.0012(13)
C32 0.0675(14) 0.0785(15) 0.0841(16) -0.0052(12) 0.0287(12) 0.0178(12)
C22 0.1007(18) 0.0640(13) 0.0572(12) 0.0010(10) 0.0318(12) 0.0017(12)
C24 0.0827(17) 0.0660(15) 0.0905(18) -0.0232(13) 0.0139(14) 0.0034(12)
C30 0.0647(14) 0.102(2) 0.0738(15) 0.0110(14) 0.0069(12) 0.0026(14)
C17 0.0626(14) 0.107(2) 0.0745(16) -0.0082(14) 0.0057(12) -0.0103(14)
C18 0.0618(14) 0.0823(16) 0.0958(18) -0.0115(14) 0.0234(13) -0.0223(12)
C10 0.0890(18) 0.0792(16) 0.0672(14) 0.0057(12) 0.0039(13) 0.0212(14)
C23 0.106(2) 0.0819(17) 0.0608(13) -0.0058(12) 0.0166(13) 0.0138(15)
C13 0.0592(13) 0.123(2) 0.0804(16) -0.0033(15) 0.0269(12) 0.0018(15)
C31 0.0607(14) 0.105(2) 0.102(2) 0.0078(17) 0.0175(14) 0.0247(14)
C12 0.0571(15) 0.182(4) 0.099(2) -0.005(2) 0.0168(15) 0.039(2)
C11 0.096(2) 0.139(3) 0.0794(19) 0.0083(19) 0.0018(16) 0.055(2)

loop_
_atom_type_symbol
_atom_type_description
_atom_type_scat_dispersion_real
_atom_type_scat_dispersion_imag
_atom_type_scat_source
C C 0.0033 0.0016 'International Tables Vol C Tables 4.2.6.8 and 6.1.1.4'
H H 0.0000 0.0000 'International Tables Vol C Tables 4.2.6.8 and 6.1.1.4'
O O 0.0106 0.0060 'International Tables Vol C Tables 4.2.6.8 and 6.1.1.4'
S S 0.1246 0.1234 'International Tables Vol C Tables 4.2.6.8 and 6.1.1.4'

loop_
_exptl_crystal_face_index_h
_exptl_crystal_face_index_k
_exptl_crystal_face_index_l
_exptl_crystal_face_perp_dist
1 -5 -5 0.1094
0 1 -1 0.1019
-1 0 0 0.0255
1 0 0 0.0115
0 -1 1 0.1019
-1 5 5 0.1094

loop_
_geom_angle_atom_site_label_1
_geom_angle_atom_site_label_2
_geom_angle_atom_site_label_3
_geom_angle
_geom_angle_site_symmetry_1
_geom_angle_site_symmetry_3
_geom_angle_publ_flag
C1 S1 C4 89.97(9) . . ?
C5 S2 C6 94.63(9) . . ?
C3 C4 S1 112.04(14) . . ?
C5 C4 S1 131.28(15) . . ?
C5 C4 C3 116.66(16) . . ?
C4 C3 C2 111.83(15) . . ?
C6 C3 C4 110.19(17) . . ?
C6 C3 C2 137.95(18) . . ?
C15 C14 C2 121.30(16) . . ?
C19 C14 C2 120.46(17) . . ?
C19 C14 C15 118.23(19) . . ?
C3 C2 C14 126.96(15) . . ?
C1 C2 C3 110.44(17) . . ?
C1 C2 C14 122.60(17) . . ?
C28 C27 C5 120.88(18) . . ?
C28 C27 C32 117.6(2) . . ?
C32 C27 C5 121.52(19) . . ?
C2 C1 S1 115.58(15) . . ?
C2 C1 C7 129.15(18) . . ?
C7 C1 S1 115.26(13) . . ?
C9 C8 C7 122.05(17) . . ?
C9 C8 C13 118.7(2) . . ?
C13 C8 C7 119.0(2) . . ?
C4 C5 S2 108.17(14) . . ?
C4 C5 C27 129.78(16) . . ?
C27 C5 S2 122.05(14) . . ?
C26 C21 C20 122.42(18) . . ?
C26 C21 C22 119.2(2) . . ?
C22 C21 C20 118.37(18) . . ?
C3 C6 S2 110.26(14) . . ?
C3 C6 C20 136.6(2) . . ?
C20 C6 S2 113.09(14) . . ?
O1 C7 C1 118.30(19) . . ?
O1 C7 C8 121.56(18) . . ?
C8 C7 C1 119.90(16) . . ?
C14 C15 H15 119.7 . . ?
C16 C15 C14 120.54(19) . . ?
C16 C15 H15 119.7 . . ?
O2 C20 C21 120.02(18) . . ?
O2 C20 C6 117.8(2) . . ?
C21 C20 C6 122.07(16) . . ?
C8 C9 H9 119.5 . . ?
C10 C9 C8 121.0(2) . . ?
C10 C9 H9 119.5 . . ?
C21 C26 H26 119.9 . . ?
C25 C26 C21 120.2(2) . . ?
C25 C26 H26 119.9 . . ?
C27 C28 H28 119.6 . . ?
C29 C28 C27 120.8(2) . . ?
C29 C28 H28 119.6 . . ?
C14 C19 H19 119.6 . . ?
C18 C19 C14 120.7(2) . . ?
C18 C19 H19 119.6 . . ?
C26 C25 H25 119.9 . . ?
C24 C25 C26 120.2(2) . . ?
C24 C25 H25 119.9 . . ?
C28 C29 H29 119.7 . . ?
C30 C29 C28 120.6(2) . . ?
C30 C29 H29 119.7 . . ?
C15 C16 H16 119.9 . . ?
C17 C16 C15 120.2(2) . . ?
C17 C16 H16 119.9 . . ?
C27 C32 H32 119.4 . . ?
C31 C32 C27 121.2(2) . . ?
C31 C32 H32 119.4 . . ?
C21 C22 H22 120.0 . . ?
C23 C22 C21 120.1(2) . . ?
C23 C22 H22 120.0 . . ?
C25 C24 H24 119.8 . . ?
C25 C24 C23 120.3(2) . . ?
C23 C24 H24 119.8 . . ?
C29 C30 H30 120.3 . . ?
C29 C30 C31 119.5(2) . . ?
C31 C30 H30 120.3 . . ?
C16 C17 H17 119.9 . . ?
C18 C17 C16 120.1(2) . . ?
C18 C17 H17 119.9 . . ?
C19 C18 C17 120.2(2) . . ?
C19 C18 H18 119.9 . . ?
C17 C18 H18 119.9 . . ?
C9 C10 H10 120.1 . . ?
C11 C10 C9 119.8(3) . . ?
C11 C10 H10 120.1 . . ?
C22 C23 C24 120.0(2) . . ?
C22 C23 H23 120.0 . . ?
C24 C23 H23 120.0 . . ?
C8 C13 H13 120.2 . . ?
C12 C13 C8 119.5(3) . . ?
C12 C13 H13 120.2 . . ?
C32 C31 H31 119.8 . . ?
C30 C31 C32 120.4(2) . . ?
C30 C31 H31 119.8 . . ?
C13 C12 H12 119.7 . . ?
C11 C12 C13 120.5(3) . . ?
C11 C12 H12 119.7 . . ?
C10 C11 C12 120.5(3) . . ?
C10 C11 H11 119.8 . . ?
C12 C11 H11 119.8 . . ?

loop_
_geom_bond_atom_site_label_1
_geom_bond_atom_site_label_2
_geom_bond_distance
_geom_bond_site_symmetry_2
_geom_bond_publ_flag
S1 C4 1.7431(17) . ?
S1 C1 1.741(2) . ?
S2 C5 1.7163(18) . ?
S2 C6 1.722(2) . ?
O1 C7 1.211(2) . ?
O2 C20 1.223(2) . ?
C4 C3 1.427(3) . ?
C4 C5 1.370(3) . ?
C3 C2 1.453(3) . ?
C3 C6 1.403(2) . ?
C14 C2 1.468(3) . ?
C14 C15 1.390(3) . ?
C14 C19 1.389(3) . ?
C2 C1 1.367(2) . ?
C27 C5 1.469(3) . ?
C27 C28 1.384(3) . ?
C27 C32 1.386(3) . ?
C1 C7 1.498(3) . ?
C8 C7 1.479(3) . ?
C8 C9 1.385(3) . ?
C8 C13 1.393(3) . ?
C21 C20 1.475(3) . ?
C21 C26 1.385(3) . ?
C21 C22 1.396(3) . ?
C6 C20 1.481(3) . ?
C15 H15 0.9300 . ?
C15 C16 1.372(3) . ?
C9 H9 0.9300 . ?
C9 C10 1.379(3) . ?
C26 H26 0.9300 . ?
C26 C25 1.376(3) . ?
C28 H28 0.9300 . ?
C28 C29 1.377(3) . ?
C19 H19 0.9300 . ?
C19 C18 1.369(3) . ?
C25 H25 0.9300 . ?
C25 C24 1.371(4) . ?
C29 H29 0.9300 . ?
C29 C30 1.363(3) . ?
C16 H16 0.9300 . ?
C16 C17 1.370(3) . ?
C32 H32 0.9300 . ?
C32 C31 1.370(4) . ?
C22 H22 0.9300 . ?
C22 C23 1.373(4) . ?
C24 H24 0.9300 . ?
C24 C23 1.378(4) . ?
C30 H30 0.9300 . ?
C30 C31 1.369(4) . ?
C17 H17 0.9300 . ?
C17 C18 1.369(4) . ?
C18 H18 0.9300 . ?
C10 H10 0.9300 . ?
C10 C11 1.360(4) . ?
C23 H23 0.9300 . ?
C13 H13 0.9300 . ?
C13 C12 1.384(4) . ?
C31 H31 0.9300 . ?
C12 H12 0.9300 . ?
C12 C11 1.372(5) . ?
C11 H11 0.9300 . ?

loop_
_geom_torsion_atom_site_label_1
_geom_torsion_atom_site_label_2
_geom_torsion_atom_site_label_3
_geom_torsion_atom_site_label_4
_geom_torsion
_geom_torsion_site_symmetry_1
_geom_torsion_site_symmetry_2
_geom_torsion_site_symmetry_3
_geom_torsion_site_symmetry_4
_geom_torsion_publ_flag
S1 C4 C3 C2 -4.15(19) . . . . ?
S1 C4 C3 C6 177.65(12) . . . . ?
S1 C4 C5 S2 -179.46(12) . . . . ?
S1 C4 C5 C27 0.6(3) . . . . ?
S1 C1 C7 O1 54.4(2) . . . . ?
S1 C1 C7 C8 -120.10(17) . . . . ?
S2 C6 C20 O2 30.1(3) . . . . ?
S2 C6 C20 C21 -146.18(17) . . . . ?
C4 S1 C1 C2 -1.74(15) . . . . ?
C4 S1 C1 C7 178.26(14) . . . . ?
C4 C3 C2 C14 -176.75(16) . . . . ?
C4 C3 C2 C1 2.8(2) . . . . ?
C4 C3 C6 S2 2.57(19) . . . . ?
C4 C3 C6 C20 179.4(2) . . . . ?
C3 C4 C5 S2 -1.5(2) . . . . ?
C3 C4 C5 C27 178.58(17) . . . . ?
C3 C2 C1 S1 -0.3(2) . . . . ?
C3 C2 C1 C7 179.69(17) . . . . ?
C3 C6 C20 O2 -146.7(2) . . . . ?
C3 C6 C20 C21 37.1(3) . . . . ?
C14 C2 C1 S1 179.29(13) . . . . ?
C14 C2 C1 C7 -0.7(3) . . . . ?
C14 C15 C16 C17 0.6(4) . . . . ?
C14 C19 C18 C17 -0.3(4) . . . . ?
C2 C3 C6 S2 -174.93(18) . . . . ?
C2 C3 C6 C20 1.9(4) . . . . ?
C2 C14 C15 C16 -179.75(19) . . . . ?
C2 C14 C19 C18 179.6(2) . . . . ?
C2 C1 C7 O1 -125.6(2) . . . . ?
C2 C1 C7 C8 59.9(3) . . . . ?
C27 C28 C29 C30 -0.4(4) . . . . ?
C27 C32 C31 C30 -0.6(4) . . . . ?
C1 S1 C4 C3 3.32(14) . . . . ?
C1 S1 C4 C5 -178.61(19) . . . . ?
C8 C9 C10 C11 0.9(4) . . . . ?
C8 C13 C12 C11 0.7(5) . . . . ?
C5 S2 C6 C3 -2.99(14) . . . . ?
C5 S2 C6 C20 179.38(14) . . . . ?
C5 C4 C3 C2 177.47(15) . . . . ?
C5 C4 C3 C6 -0.7(2) . . . . ?
C5 C27 C28 C29 -179.6(2) . . . . ?
C5 C27 C32 C31 -179.9(2) . . . . ?
C21 C26 C25 C24 -0.4(3) . . . . ?
C21 C22 C23 C24 -0.1(4) . . . . ?
C6 S2 C5 C4 2.51(15) . . . . ?
C6 S2 C5 C27 -177.52(16) . . . . ?
C6 C3 C2 C14 0.7(3) . . . . ?
C6 C3 C2 C1 -179.7(2) . . . . ?
C7 C8 C9 C10 172.8(2) . . . . ?
C7 C8 C13 C12 -173.7(2) . . . . ?
C15 C14 C2 C3 51.3(3) . . . . ?
C15 C14 C2 C1 -128.3(2) . . . . ?
C15 C14 C19 C18 -1.3(3) . . . . ?
C15 C16 C17 C18 -2.2(4) . . . . ?
C20 C21 C26 C25 178.99(19) . . . . ?
C20 C21 C22 C23 -178.9(2) . . . . ?
C9 C8 C7 O1 -159.7(2) . . . . ?
C9 C8 C7 C1 14.6(3) . . . . ?
C9 C8 C13 C12 0.8(4) . . . . ?
C9 C10 C11 C12 0.6(4) . . . . ?
C26 C21 C20 O2 -154.0(2) . . . . ?
C26 C21 C20 C6 22.1(3) . . . . ?
C26 C21 C22 C23 -1.0(3) . . . . ?
C26 C25 C24 C23 -0.7(4) . . . . ?
C28 C27 C5 S2 -148.72(17) . . . . ?
C28 C27 C5 C4 31.2(3) . . . . ?
C28 C27 C32 C31 1.2(4) . . . . ?
C28 C29 C30 C31 1.1(4) . . . . ?
C19 C14 C2 C3 -129.7(2) . . . . ?
C19 C14 C2 C1 50.8(3) . . . . ?
C19 C14 C15 C16 1.2(3) . . . . ?
C25 C24 C23 C22 0.9(4) . . . . ?
C29 C30 C31 C32 -0.6(4) . . . . ?
C16 C17 C18 C19 2.0(4) . . . . ?
C32 C27 C5 S2 32.5(3) . . . . ?
C32 C27 C5 C4 -147.6(2) . . . . ?
C32 C27 C28 C29 -0.7(3) . . . . ?
C22 C21 C20 O2 23.7(3) . . . . ?
C22 C21 C20 C6 -160.1(2) . . . . ?
C22 C21 C26 C25 1.2(3) . . . . ?
C13 C8 C7 O1 14.6(3) . . . . ?
C13 C8 C7 C1 -171.1(2) . . . . ?
C13 C8 C9 C10 -1.6(3) . . . . ?
C13 C12 C11 C10 -1.4(5) . . . . ?

loop_
_exptl_oxdiff_crystal_face_indexfrac_h
_exptl_oxdiff_crystal_face_indexfrac_k
_exptl_oxdiff_crystal_face_indexfrac_l
_exptl_oxdiff_crystal_face_x
_exptl_oxdiff_crystal_face_y
_exptl_oxdiff_crystal_face_z
0.9901 -4.9972 -4.9953 -0.0509 0.0022 -0.3468
0.0015 1.0007 -0.9978 -0.0623 0.0113 0.0319
-0.9984 -0.0001 0.0012 -0.0186 -0.0574 0.0037
0.9984 0.0001 -0.0012 0.0186 0.0574 -0.0037
-0.0015 -1.0007 0.9978 0.0623 -0.0113 -0.0319
-0.9901 4.9972 4.9953 0.0509 -0.0022 0.3468
